data_4314431
loop_
_publ_author_name
'Patrina Paraskevopoulou'
'Lin Ai'
'Qiuwen Wang'
'Devender Pinnapareddy'
'Rama Acharyya'
'Rupam Dinda'
'Purak Das'
'Remle \,Celenligil-\,Cetin'
'Georgios Floros'
'Yiannis Sanakis'
'Amitava Choudhury'
'Nigam P. Rath'
'Pericles Stavropoulos'

_publ_section_title
;
 Synthesis and Characterization of a Series of Structurally and
 Electronically Diverse Fe(II) Complexes Featuring a Family of
 Triphenylamido-Amine Ligands
;
_journal_name_full 'Inorganic Chemistry'
_journal_page_first 108
_journal_page_last 122
_journal_paper_doi 10.1021/ic9015838
_journal_volume 49
_journal_year 2010
_chemical_formula_sum 'C60 H78 N4'
_chemical_formula_weight 855.26
_chemical_name_systematic
; 
 ? 
;
_space_group_IT_number 2
_symmetry_cell_setting triclinic
_symmetry_space_group_name_Hall '-P 1'
_symmetry_space_group_name_H-M 'P -1'
_atom_sites_solution_hydrogens geom
_atom_sites_solution_primary direct
_atom_sites_solution_secondary difmap
_audit_creation_method SHELXL-97
_cell_angle_alpha 74.410(2)
_cell_angle_beta 79.417(3)
_cell_angle_gamma 71.358(2)
_cell_formula_units_Z 4
_cell_length_a 13.1328(13)
_cell_length_b 19.018(2)
_cell_length_c 23.492(3)
_cell_measurement_temperature 293(2)
_cell_volume 5324.2(10)
_computing_cell_refinement 'SMART (BRUKER, V5.054, 1998)'
_computing_data_collection 'ASTRO (BRUKER, V5.007, 1997)'
_computing_data_reduction 'SAINT (BRUKER, V6.01, 1999)'
_computing_molecular_graphics 'SHELXTL (BRUKER, 1998, V5.1)'
_computing_publication_material 'XCIF (Sheldrick and BRUKER, 1997, V5.1)'
_computing_structure_refinement 'SHELXL-97 (Sheldrick, 1997)'
_computing_structure_solution 'SHELXS-97 (Sheldrick, 1990)'
_diffrn_ambient_temperature 293(2)
_diffrn_measured_fraction_theta_full 0.996
_diffrn_measured_fraction_theta_max 0.996
_diffrn_measurement_method '\w, 0.3 deg'
_diffrn_radiation_monochromator graphite
_diffrn_radiation_source 'fine-focus sealed tube'
_diffrn_radiation_type MoK\a
_diffrn_radiation_wavelength 0.71073
_diffrn_reflns_av_R_equivalents 0.1036
_diffrn_reflns_av_sigmaI/netI 0.4192
_diffrn_reflns_limit_h_max 15
_diffrn_reflns_limit_h_min -14
_diffrn_reflns_limit_k_max 22
_diffrn_reflns_limit_k_min -22
_diffrn_reflns_limit_l_max 20
_diffrn_reflns_limit_l_min -27
_diffrn_reflns_number 29879
_diffrn_reflns_theta_full 24.74
_diffrn_reflns_theta_max 24.74
_diffrn_reflns_theta_min 1.16
_diffrn_standards_decay_% <1
_diffrn_standards_interval_count 0
_diffrn_standards_number 0
_exptl_absorpt_coefficient_mu 0.061
_exptl_absorpt_correction_type none
_exptl_crystal_colour colorless
_exptl_crystal_density_diffrn 1.067
_exptl_crystal_density_method 'not measured'
_exptl_crystal_description needle
_exptl_crystal_F_000 1864
_exptl_crystal_size_max 0.10
_exptl_crystal_size_mid 0.04
_exptl_crystal_size_min 0.02
_refine_diff_density_max 0.363
_refine_diff_density_min -0.352
_refine_diff_density_rms 0.041
_refine_ls_extinction_method none
_refine_ls_goodness_of_fit_ref 0.685
_refine_ls_hydrogen_treatment mixed
_refine_ls_matrix_type full
_refine_ls_number_parameters 1153
_refine_ls_number_reflns 18127
_refine_ls_number_restraints 0
_refine_ls_restrained_S_all 0.685
_refine_ls_R_factor_all 0.2614
_refine_ls_R_factor_gt 0.0625
_refine_ls_shift/su_max 0.075
_refine_ls_shift/su_mean 0.004
_refine_ls_structure_factor_coef Fsqd
_refine_ls_weighting_details 'calc w=1/[\s^2^(Fo^2^)+(0.0134P)^2^+0.0000P] where P=(Fo^2^+2Fc^2^)/3'
_refine_ls_weighting_scheme calc
_refine_ls_wR_factor_gt 0.0886
_refine_ls_wR_factor_ref 0.1183
_reflns_number_gt 4270
_reflns_number_total 18127
_reflns_threshold_expression >2sigma(I)
_cod_data_source_file ic9015838_si_002_11.cif
_cod_data_source_block L2H3
_cod_depositor_comments
;
The following automatic conversions were performed:

'_symmetry_cell_setting' value 'Triclinic' changed to 'triclinic'
according to the built-in table from CIF Core dictionary named
'cif_core.dic' version 2.4.1 from 2010-06-29.

Automatic conversion script
Id: cif_fix_values 1646 2011-03-28 12:23:43Z adriana 
;
_cod_original_cell_volume 5324.1(10)
_cod_database_code 4314431

loop_
_symmetry_equiv_pos_as_xyz
'x, y, z'
'-x, -y, -z'

loop_
_atom_site_label
_atom_site_type_symbol
_atom_site_fract_x
_atom_site_fract_y
_atom_site_fract_z
_atom_site_U_iso_or_equiv
_atom_site_adp_type
_atom_site_occupancy
_atom_site_symmetry_multiplicity
_atom_site_calc_flag
_atom_site_refinement_flags
_atom_site_disorder_assembly
_atom_site_disorder_group
N1 N 0.1996(3) 0.3431(2) 0.37997(17) 0.0279(11) Uani 1 1 d . . .
N2 N 0.0005(3) 0.4429(2) 0.35395(19) 0.0501(14) Uani 1 1 d . . .
H2A H 0.0327 0.4066 0.3360 0.060 Uiso 1 1 calc R . .
N3 N 0.2665(3) 0.4061(2) 0.26601(18) 0.0420(12) Uani 1 1 d . . .
H3A H 0.2014 0.4138 0.2831 0.050 Uiso 1 1 calc R . .
N4 N 0.1873(3) 0.2433(2) 0.3127(2) 0.0435(13) Uani 1 1 d . . .
H4A H 0.2567 0.2295 0.3109 0.052 Uiso 1 1 calc R . .
C1 C 0.1636(4) 0.4130(3) 0.3985(2) 0.0301(14) Uani 1 1 d . . .
C2 C 0.0611(4) 0.4620(3) 0.3867(2) 0.0329(14) Uani 1 1 d . . .
C3 C 0.0231(4) 0.5283(3) 0.4072(2) 0.0421(16) Uani 1 1 d . . .
H3B H -0.0461 0.5602 0.4007 0.051 Uiso 1 1 calc R . .
C4 C 0.0871(4) 0.5472(3) 0.4373(3) 0.0566(18) Uani 1 1 d . . .
H4B H 0.0610 0.5925 0.4503 0.068 Uiso 1 1 calc R . .
C5 C 0.1893(4) 0.5007(3) 0.4487(2) 0.0499(16) Uani 1 1 d . . .
H5A H 0.2321 0.5137 0.4694 0.060 Uiso 1 1 calc R . .
C6 C 0.2269(4) 0.4330(3) 0.4282(2) 0.0428(16) Uani 1 1 d . . .
H6A H 0.2959 0.4011 0.4349 0.051 Uiso 1 1 calc R . .
C7 C -0.1115(4) 0.4790(3) 0.3479(2) 0.0439(16) Uani 1 1 d . . .
C8 C -0.1457(4) 0.5514(3) 0.3127(2) 0.0457(16) Uani 1 1 d . . .
H8A H -0.0954 0.5779 0.2947 0.055 Uiso 1 1 calc R . .
C9 C -0.2542(4) 0.5855(3) 0.3036(2) 0.0419(16) Uani 1 1 d . . .
C10 C -0.3251(4) 0.5430(3) 0.3306(2) 0.0511(17) Uani 1 1 d . . .
H10A H -0.3977 0.5649 0.3248 0.061 Uiso 1 1 calc R . .
C11 C -0.2946(4) 0.4692(3) 0.3662(3) 0.0524(17) Uani 1 1 d . . .
C12 C -0.1848(4) 0.4385(3) 0.3747(2) 0.0478(17) Uani 1 1 d . . .
H12A H -0.1609 0.3901 0.3987 0.057 Uiso 1 1 calc R . .
C13 C -0.3763(5) 0.4238(4) 0.3954(4) 0.085(3) Uani 1 1 d . . .
C14 C -0.4209(10) 0.4421(6) 0.4519(5) 0.394(13) Uani 1 1 d . . .
H14A H -0.4710 0.4134 0.4711 0.591 Uiso 1 1 calc R . .
H14B H -0.4579 0.4955 0.4461 0.591 Uiso 1 1 calc R . .
H14C H -0.3638 0.4296 0.4764 0.591 Uiso 1 1 calc R . .
C15 C -0.4629(6) 0.4404(5) 0.3591(5) 0.285(9) Uani 1 1 d . . .
H15A H -0.5116 0.4108 0.3789 0.428 Uiso 1 1 calc R . .
H15B H -0.4331 0.4278 0.3214 0.428 Uiso 1 1 calc R . .
H15C H -0.5014 0.4936 0.3530 0.428 Uiso 1 1 calc R . .
C16 C -0.3282(5) 0.3424(3) 0.4049(3) 0.143(4) Uani 1 1 d . . .
H16A H -0.3822 0.3170 0.4237 0.214 Uiso 1 1 calc R . .
H16B H -0.2711 0.3270 0.4298 0.214 Uiso 1 1 calc R . .
H16C H -0.2994 0.3290 0.3673 0.214 Uiso 1 1 calc R . .
C17 C -0.2929(4) 0.6628(3) 0.2623(3) 0.0511(17) Uani 1 1 d . . .
C18 C -0.4019(4) 0.7085(3) 0.2881(3) 0.137(4) Uani 1 1 d . . .
H18A H -0.4249 0.7574 0.2616 0.205 Uiso 1 1 calc R . .
H18B H -0.3946 0.7154 0.3260 0.205 Uiso 1 1 calc R . .
H18C H -0.4545 0.6815 0.2929 0.205 Uiso 1 1 calc R . .
C19 C -0.3038(6) 0.6529(3) 0.2041(3) 0.127(3) Uani 1 1 d . . .
H19A H -0.2351 0.6250 0.1876 0.190 Uiso 1 1 calc R . .
H19B H -0.3278 0.7019 0.1780 0.190 Uiso 1 1 calc R . .
H19C H -0.3556 0.6252 0.2087 0.190 Uiso 1 1 calc R . .
C20 C -0.2179(4) 0.7091(3) 0.2545(3) 0.098(3) Uani 1 1 d . . .
H20A H -0.1484 0.6835 0.2372 0.147 Uiso 1 1 calc R . .
H20B H -0.2109 0.7159 0.2925 0.147 Uiso 1 1 calc R . .
H20C H -0.2456 0.7579 0.2289 0.147 Uiso 1 1 calc R . .
C21 C 0.3110(4) 0.3161(3) 0.3579(2) 0.0330(14) Uani 1 1 d . . .
C22 C 0.3435(4) 0.3496(3) 0.2988(2) 0.0342(14) Uani 1 1 d . . .
C23 C 0.4499(4) 0.3180(3) 0.2759(2) 0.0484(17) Uani 1 1 d . . .
H23A H 0.4737 0.3380 0.2369 0.058 Uiso 1 1 calc R . .
C24 C 0.5194(4) 0.2581(3) 0.3099(3) 0.0506(17) Uani 1 1 d . . .
H24A H 0.5895 0.2379 0.2935 0.061 Uiso 1 1 calc R . .
C25 C 0.4868(4) 0.2273(3) 0.3682(2) 0.0448(16) Uani 1 1 d . . .
H25A H 0.5350 0.1875 0.3913 0.054 Uiso 1 1 calc R . .
C26 C 0.3821(4) 0.2562(2) 0.3918(2) 0.0367(15) Uani 1 1 d . . .
H26A H 0.3592 0.2353 0.4307 0.044 Uiso 1 1 calc R . .
C27 C 0.2782(4) 0.4529(3) 0.2091(2) 0.0331(14) Uani 1 1 d . . .
C28 C 0.1920(4) 0.4788(3) 0.1753(2) 0.0383(15) Uani 1 1 d . . .
H28A H 0.1309 0.4620 0.1894 0.046 Uiso 1 1 calc R . .
C29 C 0.1956(4) 0.5290(3) 0.1212(2) 0.0372(14) Uani 1 1 d . . .
C30 C 0.2888(4) 0.5522(3) 0.1000(2) 0.0420(15) Uani 1 1 d . . .
H30A H 0.2921 0.5857 0.0631 0.050 Uiso 1 1 calc R . .
C31 C 0.3777(4) 0.5262(3) 0.1332(2) 0.0365(14) Uani 1 1 d . . .
C32 C 0.3707(4) 0.4778(2) 0.1876(2) 0.0353(14) Uani 1 1 d . . .
H32A H 0.4281 0.4610 0.2106 0.042 Uiso 1 1 calc R . .
C33 C 0.0991(4) 0.5616(4) 0.0835(3) 0.0559(18) Uani 1 1 d . . .
C34 C -0.0019(5) 0.5702(7) 0.1220(4) 0.331(10) Uani 1 1 d . . .
H34A H -0.0613 0.5900 0.0982 0.497 Uiso 1 1 calc R . .
H34B H -0.0071 0.6048 0.1462 0.497 Uiso 1 1 calc R . .
H34C H -0.0043 0.5215 0.1469 0.497 Uiso 1 1 calc R . .
C35 C 0.0900(6) 0.6354(4) 0.0497(4) 0.220(6) Uani 1 1 d . . .
H35A H 0.0289 0.6521 0.0274 0.331 Uiso 1 1 calc R . .
H35B H 0.1545 0.6360 0.0228 0.331 Uiso 1 1 calc R . .
H35C H 0.0805 0.6690 0.0756 0.331 Uiso 1 1 calc R . .
C36 C 0.0966(8) 0.5136(5) 0.0501(6) 0.333(10) Uani 1 1 d . . .
H36A H 0.0353 0.5361 0.0277 0.499 Uiso 1 1 calc R . .
H36B H 0.0910 0.4660 0.0758 0.499 Uiso 1 1 calc R . .
H36C H 0.1617 0.5050 0.0234 0.499 Uiso 1 1 calc R . .
C37 C 0.4808(4) 0.5501(3) 0.1096(3) 0.0452(16) Uani 1 1 d . . .
C38 C 0.4608(4) 0.6254(3) 0.0660(3) 0.156(4) Uani 1 1 d . . .
H38A H 0.4133 0.6643 0.0852 0.234 Uiso 1 1 calc R . .
H38B H 0.4282 0.6231 0.0334 0.234 Uiso 1 1 calc R . .
H38C H 0.5282 0.6370 0.0514 0.234 Uiso 1 1 calc R . .
C39 C 0.5354(5) 0.5561(4) 0.1567(3) 0.144(4) Uani 1 1 d . . .
H39A H 0.4897 0.5960 0.1755 0.216 Uiso 1 1 calc R . .
H39B H 0.6022 0.5675 0.1397 0.216 Uiso 1 1 calc R . .
H39C H 0.5500 0.5087 0.1858 0.216 Uiso 1 1 calc R . .
C40 C 0.5569(4) 0.4897(4) 0.0794(3) 0.164(4) Uani 1 1 d . . .
H40A H 0.6232 0.5027 0.0642 0.246 Uiso 1 1 calc R . .
H40B H 0.5243 0.4863 0.0472 0.246 Uiso 1 1 calc R . .
H40C H 0.5719 0.4415 0.1075 0.246 Uiso 1 1 calc R . .
C41 C 0.1398(3) 0.2894(3) 0.4048(2) 0.0298(14) Uani 1 1 d . . .
C42 C 0.1301(4) 0.2433(3) 0.3696(2) 0.0345(14) Uani 1 1 d . . .
C43 C 0.0611(4) 0.1967(3) 0.3908(3) 0.0510(17) Uani 1 1 d . . .
H43A H 0.0546 0.1657 0.3679 0.061 Uiso 1 1 calc R . .
C44 C 0.0033(4) 0.1974(3) 0.4459(3) 0.0568(18) Uani 1 1 d . . .
H44A H -0.0435 0.1672 0.4598 0.068 Uiso 1 1 calc R . .
C45 C 0.0136(4) 0.2425(3) 0.4813(3) 0.0569(18) Uani 1 1 d . . .
H45A H -0.0253 0.2423 0.5186 0.068 Uiso 1 1 calc R . .
C46 C 0.0833(4) 0.2880(3) 0.4598(2) 0.0423(15) Uani 1 1 d . . .
H46A H 0.0914 0.3179 0.4832 0.051 Uiso 1 1 calc R . .
C47 C 0.1430(4) 0.2633(3) 0.2594(3) 0.0338(14) Uani 1 1 d . . .
C48 C 0.0335(4) 0.2899(3) 0.2548(2) 0.0382(15) Uani 1 1 d . . .
H48A H -0.0145 0.2957 0.2888 0.046 Uiso 1 1 calc R . .
C49 C -0.0061(4) 0.3081(3) 0.2004(3) 0.0360(14) Uani 1 1 d . . .
C50 C 0.0651(4) 0.3006(2) 0.1492(2) 0.0399(15) Uani 1 1 d . . .
H50A H 0.0385 0.3123 0.1127 0.048 Uiso 1 1 calc R . .
C51 C 0.1769(4) 0.2755(3) 0.1525(2) 0.0362(14) Uani 1 1 d . . .
C52 C 0.2138(4) 0.2564(2) 0.2072(3) 0.0382(15) Uani 1 1 d . . .
H52A H 0.2878 0.2383 0.2098 0.046 Uiso 1 1 calc R . .
C53 C -0.1304(4) 0.3390(3) 0.1974(3) 0.0440(16) Uani 1 1 d . . .
C54 C -0.1716(4) 0.4150(3) 0.2166(3) 0.074(2) Uani 1 1 d . . .
H54A H -0.1375 0.4509 0.1900 0.111 Uiso 1 1 calc R . .
H54B H -0.1548 0.4075 0.2563 0.111 Uiso 1 1 calc R . .
H54C H -0.2485 0.4343 0.2156 0.111 Uiso 1 1 calc R . .
C55 C -0.1855(3) 0.2816(3) 0.2394(3) 0.072(2) Uani 1 1 d . . .
H55A H -0.1600 0.2342 0.2269 0.108 Uiso 1 1 calc R . .
H55B H -0.2623 0.3012 0.2384 0.108 Uiso 1 1 calc R . .
H55C H -0.1686 0.2733 0.2791 0.108 Uiso 1 1 calc R . .
C56 C -0.1586(4) 0.3529(3) 0.1344(3) 0.098(3) Uani 1 1 d . . .
H56A H -0.1242 0.3889 0.1081 0.147 Uiso 1 1 calc R . .
H56B H -0.2355 0.3728 0.1338 0.147 Uiso 1 1 calc R . .
H56C H -0.1338 0.3058 0.1216 0.147 Uiso 1 1 calc R . .
C57 C 0.2590(4) 0.2670(3) 0.0969(3) 0.0515(17) Uani 1 1 d . . .
C58 C 0.3327(4) 0.3167(3) 0.0903(2) 0.069(2) Uani 1 1 d . . .
H58A H 0.2903 0.3690 0.0859 0.103 Uiso 1 1 calc R . .
H58B H 0.3840 0.3113 0.0557 0.103 Uiso 1 1 calc R . .
H58C H 0.3705 0.3014 0.1249 0.103 Uiso 1 1 calc R . .
C59 C 0.2034(4) 0.2880(3) 0.0402(2) 0.077(2) Uani 1 1 d . . .
H59A H 0.1599 0.3402 0.0340 0.116 Uiso 1 1 calc R . .
H59B H 0.1583 0.2556 0.0442 0.116 Uiso 1 1 calc R . .
H59C H 0.2572 0.2814 0.0068 0.116 Uiso 1 1 calc R . .
C60 C 0.3280(4) 0.1821(3) 0.1041(2) 0.074(2) Uani 1 1 d . . .
H60A H 0.2816 0.1506 0.1081 0.112 Uiso 1 1 calc R . .
H60B H 0.3653 0.1668 0.1390 0.112 Uiso 1 1 calc R . .
H60C H 0.3798 0.1766 0.0698 0.112 Uiso 1 1 calc R . .
N1A N 0.6559(3) 0.9390(2) 0.38004(17) 0.0277(11) Uani 1 1 d . . .
N2A N 0.6334(3) 0.9401(2) 0.26610(19) 0.0446(13) Uani 1 1 d . . .
H2AA H 0.6916 0.9218 0.2834 0.054 Uiso 1 1 calc R . .
N3A N 0.6931(3) 1.0764(2) 0.3131(2) 0.0427(13) Uani 1 1 d . . .
H3AA H 0.6242 1.0901 0.3121 0.051 Uiso 1 1 calc R . .
N4A N 0.8662(3) 0.8547(2) 0.35187(18) 0.0431(13) Uani 1 1 d . . .
H4AA H 0.8410 0.9023 0.3361 0.052 Uiso 1 1 calc R . .
C1A C 0.5549(4) 0.9782(3) 0.3568(2) 0.0358(14) Uani 1 1 d . . .
C2A C 0.5447(4) 0.9799(3) 0.2981(2) 0.0334(14) Uani 1 1 d . . .
C3A C 0.4482(4) 1.0254(3) 0.2735(2) 0.0431(15) Uani 1 1 d . . .
H3AB H 0.4402 1.0280 0.2344 0.052 Uiso 1 1 calc R . .
C4A C 0.3654(4) 1.0663(3) 0.3080(3) 0.0483(17) Uani 1 1 d . . .
H4AB H 0.3018 1.0957 0.2915 0.058 Uiso 1 1 calc R . .
C5A C 0.3738(4) 1.0649(3) 0.3655(3) 0.0472(17) Uani 1 1 d . . .
H5AA H 0.3167 1.0923 0.3879 0.057 Uiso 1 1 calc R . .
C6A C 0.4702(4) 1.0213(3) 0.3897(2) 0.0368(14) Uani 1 1 d . . .
H6AA H 0.4780 1.0210 0.4284 0.044 Uiso 1 1 calc R . .
C7A C 0.6429(4) 0.9252(3) 0.2105(2) 0.0342(14) Uani 1 1 d . . .
C8A C 0.7429(4) 0.9180(2) 0.1752(2) 0.0377(15) Uani 1 1 d . . .
H8AA H 0.7989 0.9272 0.1886 0.045 Uiso 1 1 calc R . .
C9A C 0.7599(4) 0.8978(3) 0.1215(2) 0.0377(15) Uani 1 1 d . . .
C10A C 0.6731(4) 0.8864(3) 0.1016(2) 0.0449(15) Uani 1 1 d . . .
H10B H 0.6837 0.8729 0.0653 0.054 Uiso 1 1 calc R . .
C11A C 0.5723(4) 0.8945(3) 0.1341(2) 0.0352(14) Uani 1 1 d . . .
C12A C 0.5592(4) 0.9117(2) 0.1888(2) 0.0381(15) Uani 1 1 d . . .
H12B H 0.4933 0.9146 0.2121 0.046 Uiso 1 1 calc R . .
C13A C 0.8704(4) 0.8877(4) 0.0851(3) 0.0598(18) Uani 1 1 d . . .
C14A C 0.8938(5) 0.9588(3) 0.0594(4) 0.252(7) Uani 1 1 d . . .
H14D H 0.8397 0.9912 0.0340 0.378 Uiso 1 1 calc R . .
H14E H 0.9635 0.9500 0.0367 0.378 Uiso 1 1 calc R . .
H14F H 0.8940 0.9829 0.0905 0.378 Uiso 1 1 calc R . .
C15A C 0.9569(5) 0.8359(5) 0.1254(3) 0.183(4) Uani 1 1 d . . .
H15D H 1.0267 0.8290 0.1028 0.274 Uiso 1 1 calc R . .
H15E H 0.9430 0.7874 0.1413 0.274 Uiso 1 1 calc R . .
H15F H 0.9553 0.8589 0.1574 0.274 Uiso 1 1 calc R . .
C16A C 0.8848(5) 0.8440(4) 0.0392(3) 0.152(4) Uani 1 1 d . . .
H16D H 0.8341 0.8718 0.0106 0.228 Uiso 1 1 calc R . .
H16E H 0.8727 0.7954 0.0576 0.228 Uiso 1 1 calc R . .
H16F H 0.9571 0.8366 0.0195 0.228 Uiso 1 1 calc R . .
C17A C 0.4767(4) 0.8857(3) 0.1102(3) 0.0478(16) Uani 1 1 d . . .
C18A C 0.4039(5) 0.8516(4) 0.1582(3) 0.154(4) Uani 1 1 d . . .
H18D H 0.3458 0.8470 0.1413 0.231 Uiso 1 1 calc R . .
H18E H 0.3750 0.8836 0.1862 0.231 Uiso 1 1 calc R . .
H18F H 0.4440 0.8020 0.1783 0.231 Uiso 1 1 calc R . .
C19A C 0.5124(5) 0.8370(4) 0.0658(3) 0.158(4) Uani 1 1 d . . .
H19D H 0.4502 0.8332 0.0522 0.237 Uiso 1 1 calc R . .
H19E H 0.5544 0.7871 0.0840 0.237 Uiso 1 1 calc R . .
H19F H 0.5556 0.8593 0.0327 0.237 Uiso 1 1 calc R . .
C20A C 0.4131(5) 0.9633(3) 0.0811(4) 0.176(5) Uani 1 1 d . . .
H20D H 0.3528 0.9595 0.0655 0.264 Uiso 1 1 calc R . .
H20E H 0.4583 0.9858 0.0493 0.264 Uiso 1 1 calc R . .
H20F H 0.3871 0.9944 0.1098 0.264 Uiso 1 1 calc R . .
C21A C 0.7064(3) 0.9785(3) 0.4039(2) 0.0310(13) Uani 1 1 d . . .
C22A C 0.7299(4) 1.0445(3) 0.3689(2) 0.0341(14) Uani 1 1 d . . .
C23A C 0.7892(4) 1.0792(3) 0.3902(3) 0.0513(17) Uani 1 1 d . . .
H23B H 0.8025 1.1243 0.3676 0.062 Uiso 1 1 calc R . .
C24A C 0.8284(4) 1.0465(3) 0.4451(3) 0.0585(18) Uani 1 1 d . . .
H24B H 0.8699 1.0688 0.4587 0.070 Uiso 1 1 calc R . .
C25A C 0.8058(4) 0.9804(3) 0.4798(2) 0.0518(17) Uani 1 1 d . . .
H25B H 0.8313 0.9587 0.5168 0.062 Uiso 1 1 calc R . .
C26A C 0.7450(4) 0.9471(3) 0.4587(2) 0.0409(15) Uani 1 1 d . . .
H26B H 0.7299 0.9029 0.4818 0.049 Uiso 1 1 calc R . .
C27A C 0.7558(4) 1.0885(3) 0.2586(2) 0.0341(14) Uani 1 1 d . . .
C28A C 0.8683(4) 1.0632(2) 0.2539(2) 0.0403(15) Uani 1 1 d . . .
H28B H 0.9038 1.0372 0.2875 0.048 Uiso 1 1 calc R . .
C29A C 0.9273(4) 1.0769(3) 0.1985(3) 0.0377(15) Uani 1 1 d . . .
C30A C 0.8741(4) 1.1148(2) 0.1475(2) 0.0421(16) Uani 1 1 d . . .
H30B H 0.9138 1.1246 0.1107 0.051 Uiso 1 1 calc R . .
C31A C 0.7612(4) 1.1380(3) 0.1522(2) 0.0366(15) Uani 1 1 d . . .
C32A C 0.7047(4) 1.1258(3) 0.2073(2) 0.0367(15) Uani 1 1 d . . .
H32B H 0.6296 1.1429 0.2106 0.044 Uiso 1 1 calc R . .
C33A C 1.0532(4) 1.0482(3) 0.1946(3) 0.0423(16) Uani 1 1 d . . .
C34A C 1.0865(3) 0.9614(2) 0.2096(2) 0.065(2) Uani 1 1 d . . .
H34D H 1.1638 0.9423 0.2070 0.097 Uiso 1 1 calc R . .
H34E H 1.0601 0.9439 0.1820 0.097 Uiso 1 1 calc R . .
H34F H 1.0563 0.9433 0.2492 0.097 Uiso 1 1 calc R . .
C35A C 1.0937(4) 1.0778(3) 0.2368(3) 0.078(2) Uani 1 1 d . . .
H35D H 1.0732 1.1325 0.2259 0.117 Uiso 1 1 calc R . .
H35E H 1.1710 1.0585 0.2348 0.117 Uiso 1 1 calc R . .
H35F H 1.0626 1.0614 0.2766 0.117 Uiso 1 1 calc R . .
C36A C 1.1047(4) 1.0729(3) 0.1300(2) 0.081(2) Uani 1 1 d . . .
H36D H 1.0866 1.1275 0.1186 0.121 Uiso 1 1 calc R . .
H36E H 1.0774 1.0545 0.1034 0.121 Uiso 1 1 calc R . .
H36F H 1.1818 1.0520 0.1282 0.121 Uiso 1 1 calc R . .
C37A C 0.7000(4) 1.1782(3) 0.0977(3) 0.0522(17) Uani 1 1 d . . .
C38A C 0.6300(4) 1.1321(3) 0.0906(2) 0.074(2) Uani 1 1 d . . .
H38D H 0.6747 1.0827 0.0856 0.111 Uiso 1 1 calc R . .
H38E H 0.5917 1.1579 0.0562 0.111 Uiso 1 1 calc R . .
H38F H 0.5791 1.1265 0.1253 0.111 Uiso 1 1 calc R . .
C39A C 0.6275(4) 1.2585(3) 0.1054(2) 0.076(2) Uani 1 1 d . . .
H39D H 0.5791 1.2532 0.1413 0.114 Uiso 1 1 calc R . .
H39E H 0.5865 1.2831 0.0720 0.114 Uiso 1 1 calc R . .
H39F H 0.6723 1.2886 0.1078 0.114 Uiso 1 1 calc R . .
C40A C 0.7759(4) 1.1904(3) 0.0400(2) 0.076(2) Uani 1 1 d . . .
H40D H 0.8211 1.1419 0.0332 0.115 Uiso 1 1 calc R . .
H40E H 0.8202 1.2202 0.0434 0.115 Uiso 1 1 calc R . .
H40F H 0.7337 1.2166 0.0072 0.115 Uiso 1 1 calc R . .
C41A C 0.6843(4) 0.8582(3) 0.3971(2) 0.0309(13) Uani 1 1 d . . .
C42A C 0.7918(4) 0.8152(3) 0.3835(2) 0.0316(14) Uani 1 1 d . . .
C43A C 0.8201(4) 0.7367(3) 0.4003(2) 0.0376(15) Uani 1 1 d . . .
H43B H 0.8911 0.7085 0.3918 0.045 Uiso 1 1 calc R . .
C44A C 0.7440(4) 0.6998(3) 0.4295(2) 0.0516(18) Uani 1 1 d . . .
H44B H 0.7638 0.6468 0.4406 0.062 Uiso 1 1 calc R . .
C45A C 0.6387(4) 0.7410(3) 0.4422(2) 0.0504(17) Uani 1 1 d . . .
H45B H 0.5874 0.7159 0.4615 0.060 Uiso 1 1 calc R . .
C46A C 0.6089(4) 0.8206(3) 0.4262(2) 0.0428(16) Uani 1 1 d . . .
H46B H 0.5379 0.8483 0.4352 0.051 Uiso 1 1 calc R . .
C47A C 0.9803(4) 0.8217(3) 0.3439(2) 0.0369(15) Uani 1 1 d . . .
C48A C 1.0254(4) 0.7664(2) 0.3102(2) 0.0363(14) Uani 1 1 d . . .
H48B H 0.9808 0.7496 0.2937 0.044 Uiso 1 1 calc R . .
C49A C 1.1376(4) 0.7366(3) 0.3013(2) 0.0381(15) Uani 1 1 d . . .
C50A C 1.2003(4) 0.7659(3) 0.3245(2) 0.0409(15) Uani 1 1 d . . .
H50B H 1.2750 0.7461 0.3188 0.049 Uiso 1 1 calc R . .
C51A C 1.1582(4) 0.8231(3) 0.3559(2) 0.0365(14) Uani 1 1 d . . .
C52A C 1.0452(4) 0.8504(2) 0.3661(2) 0.0376(14) Uani 1 1 d . . .
H52B H 1.0141 0.8879 0.3878 0.045 Uiso 1 1 calc R . .
C53A C 1.1886(4) 0.6779(3) 0.2637(3) 0.0411(15) Uani 1 1 d . . .
C54A C 1.1116(4) 0.6384(3) 0.2569(3) 0.087(2) Uani 1 1 d . . .
H54D H 1.0511 0.6752 0.2382 0.130 Uiso 1 1 calc R . .
H54E H 1.0867 0.6124 0.2953 0.130 Uiso 1 1 calc R . .
H54F H 1.1475 0.6022 0.2328 0.130 Uiso 1 1 calc R . .
C55A C 1.2829(4) 0.6162(3) 0.2930(3) 0.102(3) Uani 1 1 d . . .
H55D H 1.3351 0.6392 0.2979 0.153 Uiso 1 1 calc R . .
H55E H 1.3163 0.5804 0.2683 0.153 Uiso 1 1 calc R . .
H55F H 1.2568 0.5903 0.3311 0.153 Uiso 1 1 calc R . .
C56A C 1.2303(5) 0.7163(3) 0.2035(3) 0.101(3) Uani 1 1 d . . .
H56D H 1.1718 0.7558 0.1850 0.151 Uiso 1 1 calc R . .
H56E H 1.2614 0.6796 0.1793 0.151 Uiso 1 1 calc R . .
H56F H 1.2845 0.7381 0.2076 0.151 Uiso 1 1 calc R . .
C57A C 1.2339(4) 0.8509(3) 0.3811(2) 0.0433(15) Uani 1 1 d . . .
C58A C 1.2852(4) 0.7898(3) 0.4327(3) 0.088(2) Uani 1 1 d . . .
H58D H 1.2295 0.7777 0.4630 0.132 Uiso 1 1 calc R . .
H58E H 1.3310 0.8083 0.4489 0.132 Uiso 1 1 calc R . .
H58F H 1.3274 0.7450 0.4189 0.132 Uiso 1 1 calc R . .
C59A C 1.3232(4) 0.8706(3) 0.3328(2) 0.0640(18) Uani 1 1 d . . .
H59D H 1.3636 0.8264 0.3177 0.096 Uiso 1 1 calc R . .
H59E H 1.3708 0.8869 0.3496 0.096 Uiso 1 1 calc R . .
H59F H 1.2911 0.9108 0.3011 0.096 Uiso 1 1 calc R . .
C60A C 1.1738(4) 0.9241(3) 0.4035(2) 0.074(2) Uani 1 1 d . . .
H60D H 1.1169 0.9145 0.4339 0.111 Uiso 1 1 calc R . .
H60E H 1.1434 0.9639 0.3711 0.111 Uiso 1 1 calc R . .
H60F H 1.2235 0.9393 0.4195 0.111 Uiso 1 1 calc R . .

loop_
_atom_site_aniso_label
_atom_site_aniso_U_11
_atom_site_aniso_U_22
_atom_site_aniso_U_33
_atom_site_aniso_U_23
_atom_site_aniso_U_13
_atom_site_aniso_U_12
N1 0.027(3) 0.024(3) 0.032(3) -0.007(2) 0.001(2) -0.007(2)
N2 0.030(3) 0.042(3) 0.080(4) -0.028(3) -0.015(3) 0.005(2)
N3 0.028(3) 0.049(3) 0.039(3) -0.007(3) 0.003(2) -0.002(2)
N4 0.019(3) 0.055(3) 0.053(4) -0.025(3) -0.001(3) 0.003(2)
C1 0.032(3) 0.027(3) 0.032(4) -0.001(3) -0.001(3) -0.015(3)
C2 0.036(3) 0.036(4) 0.033(4) -0.014(3) -0.001(3) -0.015(3)
C3 0.033(3) 0.038(4) 0.057(5) -0.017(3) -0.007(3) -0.004(3)
C4 0.064(4) 0.034(4) 0.073(5) -0.026(3) -0.005(4) -0.005(3)
C5 0.057(4) 0.046(4) 0.051(5) -0.014(3) -0.017(3) -0.012(3)
C6 0.038(3) 0.035(4) 0.053(4) -0.004(3) -0.004(3) -0.012(3)
C7 0.035(4) 0.037(4) 0.057(5) -0.005(3) -0.008(3) -0.009(3)
C8 0.033(3) 0.037(4) 0.067(5) -0.011(3) 0.005(3) -0.016(3)
C9 0.032(3) 0.034(4) 0.055(5) -0.002(3) -0.008(3) -0.008(3)
C10 0.030(3) 0.044(4) 0.067(5) -0.012(3) -0.005(3) 0.004(3)
C11 0.035(4) 0.052(4) 0.070(5) -0.017(4) 0.007(3) -0.018(3)
C12 0.042(4) 0.031(4) 0.058(5) 0.006(3) -0.008(3) -0.006(3)
C13 0.052(4) 0.060(5) 0.128(7) 0.000(5) 0.027(5) -0.034(4)
C14 0.54(2) 0.486(19) 0.381(18) -0.391(17) 0.438(18) -0.475(18)
C15 0.106(7) 0.206(11) 0.48(2) 0.192(12) -0.154(11) -0.117(7)
C16 0.093(6) 0.093(6) 0.224(11) 0.034(6) -0.005(6) -0.065(5)
C17 0.042(4) 0.034(4) 0.069(5) -0.010(4) -0.005(4) -0.001(3)
C18 0.089(6) 0.058(5) 0.179(9) 0.027(5) 0.028(6) 0.028(4)
C19 0.229(9) 0.070(5) 0.089(7) -0.017(5) -0.097(6) -0.010(5)
C20 0.110(5) 0.045(4) 0.140(7) 0.020(4) -0.072(5) -0.024(4)
C21 0.031(3) 0.032(3) 0.037(4) -0.009(3) 0.000(3) -0.011(3)
C22 0.035(3) 0.025(3) 0.041(4) -0.010(3) 0.000(3) -0.007(3)
C23 0.044(4) 0.028(3) 0.057(5) -0.002(3) 0.018(3) -0.008(3)
C24 0.027(3) 0.040(4) 0.074(5) -0.011(4) 0.011(3) -0.004(3)
C25 0.030(3) 0.034(4) 0.054(5) 0.001(3) -0.006(3) 0.004(3)
C26 0.035(3) 0.027(3) 0.041(4) 0.005(3) -0.008(3) -0.007(3)
C27 0.040(3) 0.026(3) 0.027(4) -0.003(3) 0.001(3) -0.005(3)
C28 0.036(3) 0.038(3) 0.039(4) -0.004(3) -0.005(3) -0.012(3)
C29 0.044(4) 0.038(4) 0.031(4) -0.009(3) -0.007(3) -0.012(3)
C30 0.050(4) 0.035(3) 0.029(4) 0.003(3) 0.002(3) -0.009(3)
C31 0.038(3) 0.033(3) 0.034(4) -0.008(3) 0.008(3) -0.010(3)
C32 0.033(3) 0.034(3) 0.036(4) -0.007(3) -0.007(3) -0.005(3)
C33 0.048(4) 0.060(4) 0.060(5) 0.012(4) -0.036(4) -0.022(3)
C34 0.045(6) 0.68(3) 0.110(9) 0.144(13) -0.034(6) -0.074(10)
C35 0.190(9) 0.110(7) 0.382(16) 0.093(9) -0.236(10) -0.080(7)
C36 0.319(14) 0.196(10) 0.58(2) -0.280(13) -0.405(16) 0.154(9)
C37 0.035(3) 0.049(4) 0.050(5) -0.011(3) 0.006(3) -0.015(3)
C38 0.057(5) 0.119(6) 0.215(10) 0.099(6) -0.008(5) -0.036(5)
C39 0.136(7) 0.288(10) 0.080(7) -0.028(7) 0.000(5) -0.175(7)
C40 0.057(5) 0.184(8) 0.284(12) -0.163(8) 0.091(6) -0.048(5)
C41 0.026(3) 0.020(3) 0.038(4) -0.005(3) -0.003(3) -0.002(2)
C42 0.030(3) 0.031(4) 0.038(4) -0.006(3) -0.006(3) -0.003(3)
C43 0.058(4) 0.046(4) 0.060(5) -0.007(3) -0.015(4) -0.029(3)
C44 0.071(5) 0.051(4) 0.052(5) 0.009(4) -0.009(4) -0.039(4)
C45 0.063(4) 0.058(4) 0.048(5) -0.003(4) 0.005(4) -0.026(4)
C46 0.057(4) 0.048(4) 0.031(4) -0.014(3) 0.005(3) -0.028(3)
C47 0.030(3) 0.034(3) 0.037(4) -0.017(3) -0.003(3) -0.001(3)
C48 0.027(3) 0.048(4) 0.041(4) -0.022(3) 0.005(3) -0.009(3)
C49 0.025(3) 0.042(4) 0.042(4) -0.012(3) -0.003(3) -0.009(3)
C50 0.033(3) 0.055(4) 0.036(4) -0.016(3) -0.004(3) -0.013(3)
C51 0.031(3) 0.038(3) 0.040(4) -0.015(3) 0.002(3) -0.009(3)
C52 0.019(3) 0.039(3) 0.053(4) -0.012(3) -0.005(3) -0.003(3)
C53 0.025(3) 0.056(4) 0.047(4) -0.019(3) 0.002(3) -0.002(3)
C54 0.044(4) 0.065(4) 0.120(7) -0.047(4) -0.020(4) 0.005(3)
C55 0.033(3) 0.084(5) 0.105(6) -0.027(4) 0.010(4) -0.029(3)
C56 0.030(4) 0.172(7) 0.083(6) -0.044(5) -0.026(4) 0.007(4)
C57 0.042(4) 0.071(5) 0.036(4) -0.010(4) 0.002(3) -0.014(3)
C58 0.046(4) 0.096(5) 0.066(5) -0.018(4) 0.014(3) -0.034(4)
C59 0.062(4) 0.123(6) 0.047(5) -0.033(4) 0.012(4) -0.026(4)
C60 0.058(4) 0.072(5) 0.082(6) -0.030(4) 0.016(4) -0.007(4)
N1A 0.023(2) 0.025(3) 0.035(3) -0.011(2) -0.002(2) -0.003(2)
N2A 0.027(3) 0.059(3) 0.040(3) -0.022(3) 0.003(3) 0.004(2)
N3A 0.026(3) 0.043(3) 0.048(4) 0.001(3) -0.001(3) -0.004(2)
N4A 0.020(2) 0.028(3) 0.069(4) -0.005(2) 0.001(2) 0.001(2)
C1A 0.024(3) 0.044(4) 0.035(4) -0.007(3) 0.004(3) -0.010(3)
C2A 0.035(3) 0.034(3) 0.031(4) -0.011(3) 0.002(3) -0.011(3)
C3A 0.047(4) 0.038(4) 0.049(4) -0.012(3) -0.017(3) -0.009(3)
C4A 0.035(4) 0.045(4) 0.060(5) -0.018(4) -0.004(4) 0.000(3)
C5A 0.025(3) 0.053(4) 0.056(5) -0.020(4) 0.005(3) 0.001(3)
C6A 0.037(3) 0.047(4) 0.030(4) -0.019(3) 0.008(3) -0.015(3)
C7A 0.041(4) 0.026(3) 0.030(4) -0.011(3) 0.000(3) -0.002(3)
C8A 0.039(4) 0.038(3) 0.036(4) -0.005(3) 0.001(3) -0.014(3)
C9A 0.041(4) 0.040(4) 0.030(4) -0.014(3) 0.011(3) -0.012(3)
C10A 0.052(4) 0.057(4) 0.031(4) -0.021(3) 0.002(3) -0.017(3)
C11A 0.044(4) 0.034(3) 0.025(4) -0.013(3) 0.003(3) -0.006(3)
C12A 0.027(3) 0.043(4) 0.039(4) -0.010(3) 0.013(3) -0.011(3)
C13A 0.035(4) 0.100(5) 0.047(5) -0.038(4) 0.019(4) -0.018(4)
C14A 0.176(8) 0.049(5) 0.449(16) -0.057(7) 0.240(10) -0.071(6)
C15A 0.048(5) 0.347(13) 0.098(8) -0.056(8) 0.017(5) 0.011(6)
C16A 0.078(5) 0.254(10) 0.178(10) -0.168(8) 0.088(6) -0.080(6)
C17A 0.044(4) 0.045(4) 0.060(5) -0.013(3) -0.022(3) -0.010(3)
C18A 0.157(7) 0.331(11) 0.049(6) -0.010(7) 0.001(5) -0.206(8)
C19A 0.068(5) 0.263(10) 0.220(10) -0.211(9) -0.018(6) -0.023(6)
C20A 0.124(7) 0.098(6) 0.298(13) 0.040(7) -0.147(7) -0.022(5)
C21A 0.034(3) 0.025(3) 0.031(4) -0.012(3) -0.003(3) 0.000(3)
C22A 0.031(3) 0.032(4) 0.035(4) -0.010(3) 0.002(3) -0.003(3)
C23A 0.062(4) 0.048(4) 0.054(5) -0.017(4) 0.002(4) -0.028(3)
C24A 0.073(4) 0.062(5) 0.056(5) -0.024(4) -0.008(4) -0.031(4)
C25A 0.068(4) 0.052(4) 0.037(4) -0.012(3) -0.004(3) -0.018(3)
C26A 0.056(4) 0.028(3) 0.043(4) -0.012(3) -0.007(3) -0.015(3)
C27A 0.036(4) 0.029(3) 0.037(4) -0.003(3) -0.002(3) -0.013(3)
C28A 0.033(3) 0.040(4) 0.042(4) -0.001(3) 0.001(3) -0.011(3)
C29A 0.034(3) 0.028(3) 0.049(4) -0.006(3) -0.003(3) -0.009(3)
C30A 0.027(3) 0.046(4) 0.039(4) 0.008(3) 0.003(3) -0.010(3)
C31A 0.029(3) 0.038(3) 0.038(4) -0.006(3) -0.007(3) -0.004(3)
C32A 0.025(3) 0.040(4) 0.043(4) -0.007(3) -0.002(3) -0.009(3)
C33A 0.024(3) 0.047(4) 0.047(4) 0.002(3) -0.007(3) -0.008(3)
C34A 0.039(4) 0.048(4) 0.085(5) -0.001(4) -0.005(3) 0.005(3)
C35A 0.032(4) 0.107(5) 0.104(6) -0.031(5) -0.019(4) -0.019(4)
C36A 0.028(3) 0.112(5) 0.066(5) 0.017(4) 0.008(3) -0.009(3)
C37A 0.034(4) 0.079(5) 0.037(4) -0.008(4) 0.000(3) -0.014(3)
C38A 0.059(4) 0.103(5) 0.062(5) -0.011(4) -0.020(4) -0.026(4)
C39A 0.066(4) 0.068(5) 0.075(5) 0.000(4) -0.030(4) 0.006(4)
C40A 0.063(4) 0.100(5) 0.049(5) 0.010(4) -0.017(4) -0.016(4)
C41A 0.031(3) 0.029(3) 0.033(4) -0.008(3) -0.002(3) -0.010(3)
C42A 0.036(3) 0.026(3) 0.035(4) -0.003(3) 0.001(3) -0.017(3)
C43A 0.023(3) 0.034(4) 0.051(4) -0.017(3) 0.001(3) 0.002(3)
C44A 0.048(4) 0.031(4) 0.069(5) 0.002(3) -0.007(4) -0.013(3)
C45A 0.045(4) 0.047(4) 0.055(5) -0.004(3) 0.009(3) -0.022(3)
C46A 0.034(3) 0.036(4) 0.052(4) -0.005(3) 0.003(3) -0.008(3)
C47A 0.034(3) 0.027(3) 0.049(4) -0.008(3) 0.001(3) -0.013(3)
C48A 0.038(3) 0.028(3) 0.053(4) -0.023(3) -0.007(3) -0.011(3)
C49A 0.032(3) 0.039(4) 0.045(4) -0.019(3) 0.007(3) -0.010(3)
C50A 0.026(3) 0.039(4) 0.053(4) -0.013(3) 0.003(3) -0.005(3)
C51A 0.041(4) 0.037(4) 0.031(4) 0.000(3) -0.008(3) -0.015(3)
C52A 0.043(4) 0.030(3) 0.041(4) -0.010(3) -0.001(3) -0.012(3)
C53A 0.040(4) 0.033(4) 0.055(5) -0.026(3) -0.002(3) -0.005(3)
C54A 0.076(5) 0.083(5) 0.127(7) -0.077(5) 0.020(4) -0.032(4)
C55A 0.082(5) 0.096(5) 0.124(7) -0.075(5) -0.020(5) 0.028(4)
C56A 0.158(7) 0.069(5) 0.071(6) -0.036(4) 0.059(5) -0.048(5)
C57A 0.048(4) 0.052(4) 0.036(4) -0.008(3) -0.002(3) -0.027(3)
C58A 0.087(5) 0.107(6) 0.075(6) 0.021(5) -0.038(4) -0.053(4)
C59A 0.062(4) 0.077(5) 0.066(5) -0.023(4) 0.003(4) -0.038(4)
C60A 0.078(5) 0.087(5) 0.087(6) -0.053(4) -0.010(4) -0.037(4)

loop_
_atom_type_symbol
_atom_type_description
_atom_type_scat_dispersion_real
_atom_type_scat_dispersion_imag
_atom_type_scat_source
C C 0.0033 0.0016 'International Tables Vol C Tables 4.2.6.8 and 6.1.1.4'
H H 0.0000 0.0000 'International Tables Vol C Tables 4.2.6.8 and 6.1.1.4'
N N 0.0061 0.0033 'International Tables Vol C Tables 4.2.6.8 and 6.1.1.4'

loop_
_geom_angle_atom_site_label_1
_geom_angle_atom_site_label_2
_geom_angle_atom_site_label_3
_geom_angle
_geom_angle_site_symmetry_1
_geom_angle_site_symmetry_3
_geom_angle_publ_flag
C41 N1 C1 117.6(4) . . ?
C41 N1 C21 118.8(4) . . ?
C1 N1 C21 118.9(4) . . ?
C2 N2 C7 124.9(4) . . ?
C22 N3 C27 130.1(4) . . ?
C47 N4 C42 126.5(4) . . ?
C6 C1 C2 119.5(5) . . ?
C6 C1 N1 121.3(5) . . ?
C2 C1 N1 119.2(5) . . ?
C3 C2 N2 121.6(5) . . ?
C3 C2 C1 119.6(5) . . ?
N2 C2 C1 118.8(5) . . ?
C4 C3 C2 120.2(5) . . ?
C3 C4 C5 121.5(5) . . ?
C4 C5 C6 117.9(5) . . ?
C1 C6 C5 121.3(5) . . ?
C12 C7 C8 120.4(5) . . ?
C12 C7 N2 118.7(5) . . ?
C8 C7 N2 120.8(4) . . ?
C7 C8 C9 121.2(4) . . ?
C10 C9 C8 116.9(5) . . ?
C10 C9 C17 120.6(5) . . ?
C8 C9 C17 122.3(5) . . ?
C9 C10 C11 124.1(5) . . ?
C10 C11 C12 116.4(5) . . ?
C10 C11 C13 122.5(5) . . ?
C12 C11 C13 121.1(5) . . ?
C7 C12 C11 120.9(5) . . ?
C14 C13 C16 108.4(8) . . ?
C14 C13 C15 109.5(8) . . ?
C16 C13 C15 105.0(7) . . ?
C14 C13 C11 108.5(7) . . ?
C16 C13 C11 113.0(5) . . ?
C15 C13 C11 112.4(7) . . ?
C19 C17 C20 109.3(6) . . ?
C19 C17 C9 109.7(5) . . ?
C20 C17 C9 111.7(5) . . ?
C19 C17 C18 109.5(5) . . ?
C20 C17 C18 106.1(5) . . ?
C9 C17 C18 110.5(5) . . ?
C26 C21 C22 121.2(5) . . ?
C26 C21 N1 121.2(5) . . ?
C22 C21 N1 117.5(4) . . ?
N3 C22 C23 124.4(5) . . ?
N3 C22 C21 118.3(4) . . ?
C23 C22 C21 117.0(5) . . ?
C24 C23 C22 121.2(5) . . ?
C23 C24 C25 120.9(5) . . ?
C26 C25 C24 119.3(5) . . ?
C25 C26 C21 120.4(5) . . ?
C28 C27 C32 119.6(5) . . ?
C28 C27 N3 118.2(4) . . ?
C32 C27 N3 122.1(5) . . ?
C29 C28 C27 120.9(5) . . ?
C28 C29 C30 118.9(5) . . ?
C28 C29 C33 122.2(5) . . ?
C30 C29 C33 118.9(5) . . ?
C29 C30 C31 121.4(5) . . ?
C32 C31 C30 118.4(5) . . ?
C32 C31 C37 120.0(5) . . ?
C30 C31 C37 121.6(5) . . ?
C31 C32 C27 120.9(5) . . ?
C36 C33 C35 112.0(8) . . ?
C36 C33 C34 104.6(7) . . ?
C35 C33 C34 102.9(7) . . ?
C36 C33 C29 112.5(6) . . ?
C35 C33 C29 113.8(5) . . ?
C34 C33 C29 110.1(6) . . ?
C39 C37 C38 106.8(5) . . ?
C39 C37 C40 107.9(5) . . ?
C38 C37 C40 109.1(6) . . ?
C39 C37 C31 113.2(5) . . ?
C38 C37 C31 112.6(4) . . ?
C40 C37 C31 107.2(5) . . ?
C46 C41 C42 120.0(5) . . ?
C46 C41 N1 120.6(5) . . ?
C42 C41 N1 119.0(5) . . ?
C43 C42 C41 119.7(5) . . ?
C43 C42 N4 118.8(5) . . ?
C41 C42 N4 121.5(5) . . ?
C44 C43 C42 119.3(6) . . ?
C43 C44 C45 121.1(5) . . ?
C46 C45 C44 118.9(6) . . ?
C41 C46 C45 121.0(5) . . ?
C48 C47 N4 123.5(5) . . ?
C48 C47 C52 118.4(5) . . ?
N4 C47 C52 118.1(5) . . ?
C47 C48 C49 120.9(5) . . ?
C48 C49 C50 120.0(4) . . ?
C48 C49 C53 119.0(5) . . ?
C50 C49 C53 120.9(5) . . ?
C49 C50 C51 120.0(5) . . ?
C52 C51 C50 118.6(5) . . ?
C52 C51 C57 119.4(5) . . ?
C50 C51 C57 121.9(5) . . ?
C51 C52 C47 122.0(5) . . ?
C56 C53 C54 108.2(5) . . ?
C56 C53 C55 109.4(5) . . ?
C54 C53 C55 109.8(4) . . ?
C56 C53 C49 111.4(4) . . ?
C54 C53 C49 108.6(4) . . ?
C55 C53 C49 109.4(4) . . ?
C58 C57 C59 109.8(5) . . ?
C58 C57 C51 109.5(5) . . ?
C59 C57 C51 112.2(4) . . ?
C58 C57 C60 109.4(4) . . ?
C59 C57 C60 106.7(5) . . ?
C51 C57 C60 109.2(4) . . ?
C21A N1A C41A 119.2(4) . . ?
C21A N1A C1A 119.4(4) . . ?
C41A N1A C1A 117.9(4) . . ?
C7A N2A C2A 130.0(4) . . ?
C22A N3A C27A 127.0(4) . . ?
C42A N4A C47A 124.8(4) . . ?
C6A C1A C2A 119.8(5) . . ?
C6A C1A N1A 120.5(5) . . ?
C2A C1A N1A 119.4(5) . . ?
N2A C2A C1A 117.6(5) . . ?
N2A C2A C3A 123.3(5) . . ?
C1A C2A C3A 119.0(5) . . ?
C4A C3A C2A 119.4(5) . . ?
C5A C4A C3A 122.4(5) . . ?
C4A C5A C6A 118.4(5) . . ?
C1A C6A C5A 121.0(5) . . ?
N2A C7A C8A 118.7(5) . . ?
N2A C7A C12A 123.3(5) . . ?
C8A C7A C12A 117.9(5) . . ?
C9A C8A C7A 121.6(5) . . ?
C8A C9A C10A 118.1(5) . . ?
C8A C9A C13A 120.6(5) . . ?
C10A C9A C13A 121.3(5) . . ?
C11A C10A C9A 122.5(5) . . ?
C12A C11A C10A 117.9(5) . . ?
C12A C11A C17A 120.4(5) . . ?
C10A C11A C17A 121.7(5) . . ?
C11A C12A C7A 122.0(5) . . ?
C14A C13A C16A 110.8(6) . . ?
C14A C13A C9A 112.1(5) . . ?
C16A C13A C9A 113.2(5) . . ?
C14A C13A C15A 109.4(6) . . ?
C16A C13A C15A 102.0(6) . . ?
C9A C13A C15A 108.8(5) . . ?
C20A C17A C18A 108.2(5) . . ?
C20A C17A C19A 108.9(6) . . ?
C18A C17A C19A 107.1(5) . . ?
C20A C17A C11A 107.6(4) . . ?
C18A C17A C11A 112.4(5) . . ?
C19A C17A C11A 112.5(5) . . ?
C26A C21A C22A 119.5(5) . . ?
C26A C21A N1A 120.3(5) . . ?
C22A C21A N1A 119.7(5) . . ?
N3A C22A C23A 119.9(5) . . ?
N3A C22A C21A 120.3(5) . . ?
C23A C22A C21A 119.8(5) . . ?
C24A C23A C22A 120.0(5) . . ?
C23A C24A C25A 120.1(5) . . ?
C26A C25A C24A 119.4(5) . . ?
C21A C26A C25A 121.1(5) . . ?
C32A C27A C28A 119.0(5) . . ?
C32A C27A N3A 119.2(5) . . ?
C28A C27A N3A 121.8(5) . . ?
C29A C28A C27A 119.6(5) . . ?
C28A C29A C30A 120.4(5) . . ?
C28A C29A C33A 118.5(5) . . ?
C30A C29A C33A 121.1(5) . . ?
C31A C30A C29A 119.7(5) . . ?
C32A C31A C30A 119.0(5) . . ?
C32A C31A C37A 119.6(5) . . ?
C30A C31A C37A 121.4(5) . . ?
C31A C32A C27A 122.2(5) . . ?
C35A C33A C34A 111.0(4) . . ?
C35A C33A C29A 110.4(4) . . ?
C34A C33A C29A 107.9(4) . . ?
C35A C33A C36A 110.1(4) . . ?
C34A C33A C36A 106.3(4) . . ?
C29A C33A C36A 111.0(4) . . ?
C38A C37A C31A 110.0(5) . . ?
C38A C37A C40A 108.3(5) . . ?
C31A C37A C40A 112.7(4) . . ?
C38A C37A C39A 109.5(4) . . ?
C31A C37A C39A 109.2(5) . . ?
C40A C37A C39A 107.0(5) . . ?
C46A C41A C42A 119.1(4) . . ?
C46A C41A N1A 121.4(4) . . ?
C42A C41A N1A 119.5(4) . . ?
C43A C42A N4A 122.1(4) . . ?
C43A C42A C41A 119.8(4) . . ?
N4A C42A C41A 118.0(4) . . ?
C44A C43A C42A 120.5(4) . . ?
C43A C44A C45A 120.2(5) . . ?
C44A C45A C46A 120.1(5) . . ?
C41A C46A C45A 120.3(5) . . ?
C52A C47A C48A 120.9(5) . . ?
C52A C47A N4A 118.0(5) . . ?
C48A C47A N4A 120.8(5) . . ?
C49A C48A C47A 119.9(5) . . ?
C50A C49A C48A 117.8(5) . . ?
C50A C49A C53A 121.3(5) . . ?
C48A C49A C53A 120.8(5) . . ?
C49A C50A C51A 123.8(5) . . ?
C50A C51A C52A 117.5(5) . . ?
C50A C51A C57A 120.2(5) . . ?
C52A C51A C57A 122.3(5) . . ?
C47A C52A C51A 120.0(5) . . ?
C54A C53A C56A 109.4(5) . . ?
C54A C53A C49A 112.7(4) . . ?
C56A C53A C49A 109.1(4) . . ?
C54A C53A C55A 106.7(4) . . ?
C56A C53A C55A 108.8(5) . . ?
C49A C53A C55A 110.0(5) . . ?
C58A C57A C51A 110.1(4) . . ?
C58A C57A C60A 108.3(5) . . ?
C51A C57A C60A 111.8(4) . . ?
C58A C57A C59A 109.4(4) . . ?
C51A C57A C59A 110.7(5) . . ?
C60A C57A C59A 106.4(4) . . ?

loop_
_geom_bond_atom_site_label_1
_geom_bond_atom_site_label_2
_geom_bond_distance
_geom_bond_site_symmetry_2
_geom_bond_publ_flag
N1 C41 1.423(5) . ?
N1 C1 1.419(5) . ?
N1 C21 1.434(5) . ?
N2 C2 1.384(5) . ?
N2 C7 1.426(5) . ?
N3 C22 1.384(5) . ?
N3 C27 1.405(5) . ?
N4 C47 1.387(6) . ?
N4 C42 1.408(6) . ?
C1 C6 1.371(6) . ?
C1 C2 1.398(6) . ?
C2 C3 1.382(6) . ?
C3 C4 1.372(6) . ?
C4 C5 1.380(6) . ?
C5 C6 1.404(6) . ?
C7 C12 1.382(5) . ?
C7 C8 1.382(6) . ?
C8 C9 1.393(5) . ?
C9 C10 1.382(5) . ?
C9 C17 1.517(6) . ?
C10 C11 1.401(6) . ?
C11 C12 1.401(6) . ?
C11 C13 1.540(6) . ?
C13 C14 1.435(10) . ?
C13 C16 1.445(7) . ?
C13 C15 1.450(9) . ?
C17 C19 1.466(7) . ?
C17 C20 1.477(6) . ?
C17 C18 1.530(6) . ?
C21 C26 1.382(5) . ?
C21 C22 1.412(6) . ?
C22 C23 1.402(6) . ?
C23 C24 1.373(6) . ?
C24 C25 1.386(6) . ?
C25 C26 1.378(5) . ?
C27 C28 1.385(6) . ?
C27 C32 1.403(5) . ?
C28 C29 1.372(6) . ?
C29 C30 1.395(5) . ?
C29 C33 1.546(6) . ?
C30 C31 1.405(6) . ?
C31 C32 1.367(6) . ?
C31 C37 1.526(6) . ?
C33 C36 1.365(8) . ?
C33 C35 1.395(7) . ?
C33 C34 1.450(8) . ?
C37 C39 1.471(7) . ?
C37 C38 1.496(6) . ?
C37 C40 1.506(7) . ?
C41 C46 1.364(6) . ?
C41 C42 1.404(6) . ?
C42 C43 1.401(6) . ?
C43 C44 1.376(7) . ?
C44 C45 1.396(7) . ?
C45 C46 1.394(5) . ?
C47 C48 1.377(5) . ?
C47 C52 1.404(6) . ?
C48 C49 1.384(6) . ?
C49 C50 1.392(6) . ?
C49 C53 1.557(6) . ?
C50 C51 1.402(6) . ?
C51 C52 1.372(6) . ?
C51 C57 1.542(6) . ?
C53 C56 1.526(7) . ?
C53 C54 1.532(6) . ?
C53 C55 1.534(6) . ?
C57 C58 1.519(6) . ?
C57 C59 1.534(6) . ?
C57 C60 1.560(6) . ?
N1A C21A 1.414(5) . ?
N1A C41A 1.421(5) . ?
N1A C1A 1.424(5) . ?
N2A C7A 1.385(6) . ?
N2A C2A 1.384(5) . ?
N3A C22A 1.391(6) . ?
N3A C27A 1.396(5) . ?
N4A C42A 1.405(5) . ?
N4A C47A 1.425(5) . ?
C1A C6A 1.396(6) . ?
C1A C2A 1.400(6) . ?
C2A C3A 1.411(6) . ?
C3A C4A 1.384(6) . ?
C4A C5A 1.369(6) . ?
C5A C6A 1.398(6) . ?
C7A C8A 1.406(6) . ?
C7A C12A 1.409(6) . ?
C8A C9A 1.375(6) . ?
C9A C10A 1.405(6) . ?
C9A C13A 1.526(6) . ?
C10A C11A 1.385(6) . ?
C11A C12A 1.378(6) . ?
C11A C17A 1.536(6) . ?
C13A C14A 1.431(7) . ?
C13A C16A 1.482(7) . ?
C13A C15A 1.527(8) . ?
C17A C20A 1.490(6) . ?
C17A C18A 1.489(6) . ?
C17A C19A 1.492(7) . ?
C21A C26A 1.378(6) . ?
C21A C22A 1.395(6) . ?
C22A C23A 1.394(6) . ?
C23A C24A 1.386(7) . ?
C24A C25A 1.389(6) . ?
C25A C26A 1.387(6) . ?
C27A C32A 1.392(6) . ?
C27A C28A 1.393(5) . ?
C28A C29A 1.391(6) . ?
C29A C30A 1.401(6) . ?
C29A C33A 1.561(6) . ?
C30A C31A 1.398(5) . ?
C31A C32A 1.369(6) . ?
C31A C37A 1.527(6) . ?
C33A C35A 1.506(6) . ?
C33A C34A 1.524(6) . ?
C33A C36A 1.557(6) . ?
C37A C38A 1.515(6) . ?
C37A C40A 1.538(6) . ?
C37A C39A 1.557(6) . ?
C41A C46A 1.378(5) . ?
C41A C42A 1.415(6) . ?
C42A C43A 1.379(5) . ?
C43A C44A 1.379(5) . ?
C44A C45A 1.377(6) . ?
C45A C46A 1.397(5) . ?
C47A C52A 1.384(6) . ?
C47A C48A 1.401(6) . ?
C48A C49A 1.398(5) . ?
C49A C50A 1.381(6) . ?
C49A C53A 1.520(6) . ?
C50A C51A 1.390(6) . ?
C51A C52A 1.404(6) . ?
C51A C57A 1.528(6) . ?
C53A C54A 1.490(6) . ?
C53A C56A 1.502(6) . ?
C53A C55A 1.527(6) . ?
C57A C58A 1.523(6) . ?
C57A C60A 1.541(6) . ?
C57A C59A 1.538(6) . ?

loop_
_geom_torsion_atom_site_label_1
_geom_torsion_atom_site_label_2
_geom_torsion_atom_site_label_3
_geom_torsion_atom_site_label_4
_geom_torsion
_geom_torsion_site_symmetry_1
_geom_torsion_site_symmetry_2
_geom_torsion_site_symmetry_3
_geom_torsion_site_symmetry_4
_geom_torsion_publ_flag
C41 N1 C1 C6 117.1(5) . . . . ?
C21 N1 C1 C6 -38.4(7) . . . . ?
C41 N1 C1 C2 -62.2(6) . . . . ?
C21 N1 C1 C2 142.3(4) . . . . ?
C7 N2 C2 C3 -12.9(8) . . . . ?
C7 N2 C2 C1 167.7(4) . . . . ?
C6 C1 C2 C3 -2.7(7) . . . . ?
N1 C1 C2 C3 176.6(4) . . . . ?
C6 C1 C2 N2 176.7(4) . . . . ?
N1 C1 C2 N2 -4.0(7) . . . . ?
N2 C2 C3 C4 -177.1(5) . . . . ?
C1 C2 C3 C4 2.3(8) . . . . ?
C2 C3 C4 C5 -1.2(9) . . . . ?
C3 C4 C5 C6 0.4(8) . . . . ?
C2 C1 C6 C5 2.0(8) . . . . ?
N1 C1 C6 C5 -177.3(4) . . . . ?
C4 C5 C6 C1 -0.9(8) . . . . ?
C2 N2 C7 C12 -110.7(6) . . . . ?
C2 N2 C7 C8 73.4(7) . . . . ?
C12 C7 C8 C9 0.4(9) . . . . ?
N2 C7 C8 C9 176.2(5) . . . . ?
C7 C8 C9 C10 -1.0(9) . . . . ?
C7 C8 C9 C17 -176.1(5) . . . . ?
C8 C9 C10 C11 0.4(9) . . . . ?
C17 C9 C10 C11 175.6(6) . . . . ?
C9 C10 C11 C12 0.8(9) . . . . ?
C9 C10 C11 C13 -179.9(6) . . . . ?
C8 C7 C12 C11 0.9(9) . . . . ?
N2 C7 C12 C11 -175.0(5) . . . . ?
C10 C11 C12 C7 -1.5(9) . . . . ?
C13 C11 C12 C7 179.2(6) . . . . ?
C10 C11 C13 C14 -87.7(11) . . . . ?
C12 C11 C13 C14 91.6(10) . . . . ?
C10 C11 C13 C16 152.0(7) . . . . ?
C12 C11 C13 C16 -28.7(10) . . . . ?
C10 C11 C13 C15 33.5(11) . . . . ?
C12 C11 C13 C15 -147.3(8) . . . . ?
C10 C9 C17 C19 -78.0(7) . . . . ?
C8 C9 C17 C19 96.9(7) . . . . ?
C10 C9 C17 C20 160.7(6) . . . . ?
C8 C9 C17 C20 -24.4(8) . . . . ?
C10 C9 C17 C18 42.8(8) . . . . ?
C8 C9 C17 C18 -142.2(6) . . . . ?
C41 N1 C21 C26 -49.7(7) . . . . ?
C1 N1 C21 C26 105.5(5) . . . . ?
C41 N1 C21 C22 126.1(5) . . . . ?
C1 N1 C21 C22 -78.7(6) . . . . ?
C27 N3 C22 C23 -12.4(8) . . . . ?
C27 N3 C22 C21 173.7(5) . . . . ?
C26 C21 C22 N3 175.9(4) . . . . ?
N1 C21 C22 N3 0.1(7) . . . . ?
C26 C21 C22 C23 1.6(7) . . . . ?
N1 C21 C22 C23 -174.2(4) . . . . ?
N3 C22 C23 C24 -175.0(5) . . . . ?
C21 C22 C23 C24 -1.1(7) . . . . ?
C22 C23 C24 C25 -0.5(8) . . . . ?
C23 C24 C25 C26 1.6(8) . . . . ?
C24 C25 C26 C21 -1.1(8) . . . . ?
C22 C21 C26 C25 -0.5(7) . . . . ?
N1 C21 C26 C25 175.1(4) . . . . ?
C22 N3 C27 C28 151.0(5) . . . . ?
C22 N3 C27 C32 -33.2(8) . . . . ?
C32 C27 C28 C29 -0.5(8) . . . . ?
N3 C27 C28 C29 175.4(4) . . . . ?
C27 C28 C29 C30 1.5(8) . . . . ?
C27 C28 C29 C33 -177.4(5) . . . . ?
C28 C29 C30 C31 -0.9(8) . . . . ?
C33 C29 C30 C31 178.0(5) . . . . ?
C29 C30 C31 C32 -0.7(8) . . . . ?
C29 C30 C31 C37 178.6(5) . . . . ?
C30 C31 C32 C27 1.6(8) . . . . ?
C37 C31 C32 C27 -177.7(4) . . . . ?
C28 C27 C32 C31 -1.1(8) . . . . ?
N3 C27 C32 C31 -176.8(4) . . . . ?
C28 C29 C33 C36 -83.5(10) . . . . ?
C30 C29 C33 C36 97.7(9) . . . . ?
C28 C29 C33 C35 147.8(7) . . . . ?
C30 C29 C33 C35 -31.0(9) . . . . ?
C28 C29 C33 C34 32.8(10) . . . . ?
C30 C29 C33 C34 -146.0(8) . . . . ?
C32 C31 C37 C39 -33.3(7) . . . . ?
C30 C31 C37 C39 147.4(6) . . . . ?
C32 C31 C37 C38 -154.5(6) . . . . ?
C30 C31 C37 C38 26.2(8) . . . . ?
C32 C31 C37 C40 85.6(7) . . . . ?
C30 C31 C37 C40 -93.7(6) . . . . ?
C1 N1 C41 C46 -27.5(7) . . . . ?
C21 N1 C41 C46 128.1(5) . . . . ?
C1 N1 C41 C42 145.7(4) . . . . ?
C21 N1 C41 C42 -58.8(6) . . . . ?
C46 C41 C42 C43 0.8(7) . . . . ?
N1 C41 C42 C43 -172.4(4) . . . . ?
C46 C41 C42 N4 -180.0(4) . . . . ?
N1 C41 C42 N4 6.8(7) . . . . ?
C47 N4 C42 C43 60.2(7) . . . . ?
C47 N4 C42 C41 -119.1(6) . . . . ?
C41 C42 C43 C44 0.5(8) . . . . ?
N4 C42 C43 C44 -178.8(5) . . . . ?
C42 C43 C44 C45 -1.2(9) . . . . ?
C43 C44 C45 C46 0.6(9) . . . . ?
C42 C41 C46 C45 -1.4(8) . . . . ?
N1 C41 C46 C45 171.7(4) . . . . ?
C44 C45 C46 C41 0.7(8) . . . . ?
C42 N4 C47 C48 3.0(8) . . . . ?
C42 N4 C47 C52 -177.2(4) . . . . ?
N4 C47 C48 C49 -179.1(5) . . . . ?
C52 C47 C48 C49 1.1(7) . . . . ?
C47 C48 C49 C50 -0.9(8) . . . . ?
C47 C48 C49 C53 -179.1(4) . . . . ?
C48 C49 C50 C51 -0.7(7) . . . . ?
C53 C49 C50 C51 177.4(4) . . . . ?
C49 C50 C51 C52 2.0(7) . . . . ?
C49 C50 C51 C57 -179.5(5) . . . . ?
C50 C51 C52 C47 -1.9(8) . . . . ?
C57 C51 C52 C47 179.6(4) . . . . ?
C48 C47 C52 C51 0.3(8) . . . . ?
N4 C47 C52 C51 -179.4(4) . . . . ?
C48 C49 C53 C56 -177.9(5) . . . . ?
C50 C49 C53 C56 4.0(7) . . . . ?
C48 C49 C53 C54 63.1(6) . . . . ?
C50 C49 C53 C54 -115.1(5) . . . . ?
C48 C49 C53 C55 -56.8(6) . . . . ?
C50 C49 C53 C55 125.1(5) . . . . ?
C52 C51 C57 C58 -60.0(6) . . . . ?
C50 C51 C57 C58 121.5(5) . . . . ?
C52 C51 C57 C59 177.8(5) . . . . ?
C50 C51 C57 C59 -0.7(7) . . . . ?
C52 C51 C57 C60 59.7(6) . . . . ?
C50 C51 C57 C60 -118.7(5) . . . . ?
C21A N1A C1A C6A -49.1(6) . . . . ?
C41A N1A C1A C6A 109.7(5) . . . . ?
C21A N1A C1A C2A 124.0(5) . . . . ?
C41A N1A C1A C2A -77.2(6) . . . . ?
C7A N2A C2A C1A 172.3(5) . . . . ?
C7A N2A C2A C3A -11.9(8) . . . . ?
C6A C1A C2A N2A 175.9(4) . . . . ?
N1A C1A C2A N2A 2.7(7) . . . . ?
C6A C1A C2A C3A -0.1(7) . . . . ?
N1A C1A C2A C3A -173.3(4) . . . . ?
N2A C2A C3A C4A -176.8(4) . . . . ?
C1A C2A C3A C4A -1.0(7) . . . . ?
C2A C3A C4A C5A 0.7(8) . . . . ?
C3A C4A C5A C6A 0.8(8) . . . . ?
C2A C1A C6A C5A 1.6(7) . . . . ?
N1A C1A C6A C5A 174.8(4) . . . . ?
C4A C5A C6A C1A -2.0(8) . . . . ?
C2A N2A C7A C8A 149.3(5) . . . . ?
C2A N2A C7A C12A -35.0(8) . . . . ?
N2A C7A C8A C9A 175.2(5) . . . . ?
C12A C7A C8A C9A -0.7(7) . . . . ?
C7A C8A C9A C10A 1.8(7) . . . . ?
C7A C8A C9A C13A -177.8(5) . . . . ?
C8A C9A C10A C11A -0.3(7) . . . . ?
C13A C9A C10A C11A 179.3(5) . . . . ?
C9A C10A C11A C12A -2.3(7) . . . . ?
C9A C10A C11A C17A 176.8(4) . . . . ?
C10A C11A C12A C7A 3.5(7) . . . . ?
C17A C11A C12A C7A -175.7(4) . . . . ?
N2A C7A C12A C11A -177.8(4) . . . . ?
C8A C7A C12A C11A -2.0(7) . . . . ?
C8A C9A C13A C14A -71.4(8) . . . . ?
C10A C9A C13A C14A 109.0(7) . . . . ?
C8A C9A C13A C16A 162.4(6) . . . . ?
C10A C9A C13A C16A -17.2(8) . . . . ?
C8A C9A C13A C15A 49.7(8) . . . . ?
C10A C9A C13A C15A -129.8(6) . . . . ?
C12A C11A C17A C20A 84.3(7) . . . . ?
C10A C11A C17A C20A -94.8(6) . . . . ?
C12A C11A C17A C18A -34.8(7) . . . . ?
C10A C11A C17A C18A 146.1(6) . . . . ?
C12A C11A C17A C19A -155.8(6) . . . . ?
C10A C11A C17A C19A 25.1(7) . . . . ?
C41A N1A C21A C26A -27.1(6) . . . . ?
C1A N1A C21A C26A 131.5(5) . . . . ?
C41A N1A C21A C22A 144.6(4) . . . . ?
C1A N1A C21A C22A -56.9(6) . . . . ?
C27A N3A C22A C23A 60.5(7) . . . . ?
C27A N3A C22A C21A -120.5(5) . . . . ?
C26A C21A C22A N3A 179.1(4) . . . . ?
N1A C21A C22A N3A 7.4(7) . . . . ?
C26A C21A C22A C23A -1.9(7) . . . . ?
N1A C21A C22A C23A -173.6(4) . . . . ?
N3A C22A C23A C24A -178.4(5) . . . . ?
C21A C22A C23A C24A 2.6(8) . . . . ?
C22A C23A C24A C25A -2.1(8) . . . . ?
C23A C24A C25A C26A 0.8(8) . . . . ?
C22A C21A C26A C25A 0.7(7) . . . . ?
N1A C21A C26A C25A 172.3(4) . . . . ?
C24A C25A C26A C21A -0.1(8) . . . . ?
C22A N3A C27A C32A -175.9(5) . . . . ?
C22A N3A C27A C28A 5.2(8) . . . . ?
C32A C27A C28A C29A 1.4(7) . . . . ?
N3A C27A C28A C29A -179.8(4) . . . . ?
C27A C28A C29A C30A -1.1(7) . . . . ?
C27A C28A C29A C33A 179.7(4) . . . . ?
C28A C29A C30A C31A -1.0(8) . . . . ?
C33A C29A C30A C31A 178.3(4) . . . . ?
C29A C30A C31A C32A 2.6(7) . . . . ?
C29A C30A C31A C37A -178.9(5) . . . . ?
C30A C31A C32A C27A -2.4(8) . . . . ?
C37A C31A C32A C27A 179.1(5) . . . . ?
C28A C27A C32A C31A 0.4(8) . . . . ?
N3A C27A C32A C31A -178.5(4) . . . . ?
C28A C29A C33A C35A -54.2(6) . . . . ?
C30A C29A C33A C35A 126.5(5) . . . . ?
C28A C29A C33A C34A 67.3(6) . . . . ?
C30A C29A C33A C34A -112.0(5) . . . . ?
C28A C29A C33A C36A -176.6(5) . . . . ?
C30A C29A C33A C36A 4.1(7) . . . . ?
C32A C31A C37A C38A -61.6(7) . . . . ?
C30A C31A C37A C38A 120.0(5) . . . . ?
C32A C31A C37A C40A 177.5(5) . . . . ?
C30A C31A C37A C40A -1.0(8) . . . . ?
C32A C31A C37A C39A 58.6(6) . . . . ?
C30A C31A C37A C39A -119.8(5) . . . . ?
C21A N1A C41A C46A 118.5(5) . . . . ?
C1A N1A C41A C46A -40.3(7) . . . . ?
C21A N1A C41A C42A -62.3(6) . . . . ?
C1A N1A C41A C42A 138.9(5) . . . . ?
C47A N4A C42A C43A -13.1(8) . . . . ?
C47A N4A C42A C41A 168.2(5) . . . . ?
C46A C41A C42A C43A -1.1(7) . . . . ?
N1A C41A C42A C43A 179.6(5) . . . . ?
C46A C41A C42A N4A 177.6(5) . . . . ?
N1A C41A C42A N4A -1.7(7) . . . . ?
N4A C42A C43A C44A -177.7(5) . . . . ?
C41A C42A C43A C44A 0.9(8) . . . . ?
C42A C43A C44A C45A 0.0(8) . . . . ?
C43A C44A C45A C46A -0.7(8) . . . . ?
C42A C41A C46A C45A 0.4(8) . . . . ?
N1A C41A C46A C45A 179.6(5) . . . . ?
C44A C45A C46A C41A 0.5(8) . . . . ?
C42A N4A C47A C52A -119.1(5) . . . . ?
C42A N4A C47A C48A 66.4(7) . . . . ?
C52A C47A C48A C49A 3.5(8) . . . . ?
N4A C47A C48A C49A 177.9(4) . . . . ?
C47A C48A C49A C50A -2.7(7) . . . . ?
C47A C48A C49A C53A -178.7(5) . . . . ?
C48A C49A C50A C51A -0.2(8) . . . . ?
C53A C49A C50A C51A 175.8(5) . . . . ?
C49A C50A C51A C52A 2.3(8) . . . . ?
C49A C50A C51A C57A 178.8(5) . . . . ?
C48A C47A C52A C51A -1.3(8) . . . . ?
N4A C47A C52A C51A -175.8(4) . . . . ?
C50A C51A C52A C47A -1.5(7) . . . . ?
C57A C51A C52A C47A -178.0(4) . . . . ?
C50A C49A C53A C54A 164.3(5) . . . . ?
C48A C49A C53A C54A -19.8(7) . . . . ?
C50A C49A C53A C56A -73.9(6) . . . . ?
C48A C49A C53A C56A 102.0(6) . . . . ?
C50A C49A C53A C55A 45.4(7) . . . . ?
C48A C49A C53A C55A -138.8(5) . . . . ?
C50A C51A C57A C58A -70.5(6) . . . . ?
C52A C51A C57A C58A 105.9(5) . . . . ?
C50A C51A C57A C60A 169.1(5) . . . . ?
C52A C51A C57A C60A -14.6(7) . . . . ?
C50A C51A C57A C59A 50.6(6) . . . . ?
C52A C51A C57A C59A -133.1(5) . . . . ?
